data_2003010
loop_
_publ_author_name
'Iversen, B. B.'
'Larsen, F. K.'
'Pinkerton, A. A.'
'Martin, A.'
'Darovsky, A.'
'Reynolds, P. A.'

_publ_section_title
;
 Accurate charge densities in days -- use of synchrotrons,
 image plates and very low temperatures
;
_journal_coden_ASTM ASBSDK
_journal_issue 3
_journal_name_full
;
 Acta Crystallographica, Section B: Structural Science
;
_journal_page_first 363
_journal_page_last 374
_journal_paper_doi 10.1107/s0108768198010398
_journal_volume 55
_journal_year 1999
_chemical_formula_moiety 'C8 H24 P4 S8 Th'
_chemical_formula_sum 'C8 H24 P4 S8 Th'
_chemical_formula_weight 732.7
_symmetry_cell_setting tetragonal
_symmetry_space_group_name_Hall 'P 4n 2n'
_symmetry_space_group_name_H-M 'P 42 21 2'
_cell_angle_alpha 90
_cell_angle_beta 90
_cell_angle_gamma 90
_cell_formula_units_Z 2
_cell_length_a 10.420(4)
_cell_length_b 10.420(4)
_cell_length_c 11.784(8)
_cell_measurement_reflns_used ?
_cell_measurement_temperature ?
_cell_measurement_theta_max 22
_cell_measurement_theta_min 0
_cell_volume 1279.0(10)
_diffrn_ambient_temperature 28(5)
_diffrn_radiation_source Synchrotron
_diffrn_radiation_type Synchrotron
_diffrn_radiation_wavelength 0.394(2)
_diffrn_reflns_limit_h_max 29
_diffrn_reflns_limit_h_min -35
_diffrn_reflns_limit_k_max 29
_diffrn_reflns_limit_k_min -29
_diffrn_reflns_limit_l_max 41
_diffrn_reflns_limit_l_min -18
_diffrn_reflns_theta_max 43.9
_diffrn_reflns_theta_min 5.5
_exptl_absorpt_coefficient_mu 2.23
_exptl_absorpt_correction_T_max 0.76
_exptl_absorpt_correction_T_min 0.72
_exptl_absorpt_correction_type ?
_exptl_crystal_colour ?
_exptl_crystal_density_diffrn 1.9
_exptl_crystal_density_meas ?
_exptl_crystal_density_method ?
_exptl_crystal_description 'Octahedron 0.076 mm face to face, corner off'
_exptl_crystal_F_000 698.9
_exptl_crystal_size_max ?
_exptl_crystal_size_mid ?
_exptl_crystal_size_min ?
_exptl_crystal_size_rad ?
_cod_depositor_comments
;
 Updated bibliographic information.

 Antanas Vaitkus,
 2020-03-18

The following automatic conversions were performed:
'_symmetry_cell_setting' value 'Tetragonal' changed to 'tetragonal'
according to '/home/saulius/struct/CIF-dictionaries/cif_core.dic'
dictionary named 'cif_core.dic' version 2.4.1 from 2010-06-29.

Automatic conversion script
Id: cif_fix_enum 1527 2010-12-29 10:47:43Z saulius 
;
_cod_database_code 2003010

loop_
_atom_site_aniso_label
_atom_site_aniso_U_11
_atom_site_aniso_U_22
_atom_site_aniso_U_33
_atom_site_aniso_U_12
_atom_site_aniso_U_13
_atom_site_aniso_U_23
Th .00240(10) .0024 .00250(10) .00010(10) .0 .0
S(1) .00680(10) .00740(10) .00790(10) .00100(10) -.00160(10) -.00090(10)
S(2) .00760(10) .00770(10) .00800(10) .00120(10) -.00240(10) -.00100(10)
C(1) .0104(4) .0067(3) .0135(5) -.0024(3) -.0001(3) .0001(3)
C(2) .0127(4) .0147(5) .0066(3) .0023(4) -.0017(3) -.0015(3)
P .00600(10) .00600(10) .00540(10) .00020(10) -.00110(10) -.00050(10)

loop_
_atom_site_label
_atom_site_fract_x
_atom_site_fract_y
_atom_site_fract_z
Th .0 .0 .0
S(1) -.08779(3) .24132(3) .09905(2)
S(2) .18488(9) .09409(3) .16247(3)
C(1) .1743(2) .38920(10) .11920(10)
C(2) .05700(10) .2960(2) .32630(10)
P .08300(3) .25786(3) .17862(3)
H(1) .180(4) .384(4) .043(5)
H(2) .258(6) .396(5) .162(5)
H(3) .132(7) .472(7) .125(6)
H(4) .009(8) .230(10) .358(6)
H(5) .123(7) .314(10) .375(7)
H(6) -.009(6) .347(6) .317(6)
